data_4037948
loop_
_publ_author_name
'Pan, Zhengbing'
'Mao, Kaimin'
'Zhu, Guangzhou'
'Wang, Chang'
'Zhang, Jinpeng'
'Rong, Liangce'

_publ_section_title
;
 Copper-catalyzed Annulation Reaction of Alkenes and N-alkyl(aryl)-1-
 (methylthio)-2-nitroethenamine: an Approach for the Synthesis of
 Isoxazole Derivatives.
;
_journal_name_full 'The Journal of organic chemistry'
_journal_paper_doi 10.1021/acs.joc.9b03157
_journal_year 2020
_chemical_formula_moiety 'C12 H13 N3 O4'
_chemical_formula_sum 'C12 H13 N3 O4'
_chemical_formula_weight 263.25
_space_group_crystal_system triclinic
_space_group_IT_number 2
_space_group_name_Hall '-P 1'
_space_group_name_H-M_alt 'P -1'
_atom_sites_solution_hydrogens geom
_atom_sites_solution_primary dual
_audit_creation_date 2018-07-10
_audit_creation_method
;
Olex2 1.2
(compiled 2018.05.29 svn.r3508 for OlexSys, GUI svn.r5506)
;
_cell_angle_alpha 96.609(4)
_cell_angle_beta 93.905(4)
_cell_angle_gamma 91.966(4)
_cell_formula_units_Z 2
_cell_length_a 7.7970(4)
_cell_length_b 8.5423(4)
_cell_length_c 9.3211(4)
_cell_measurement_reflns_used 3731
_cell_measurement_temperature 99.99(10)
_cell_measurement_theta_max 28.4890
_cell_measurement_theta_min 3.0640
_cell_volume 614.71(5)
_computing_cell_refinement 'CrysAlisPro 1.171.38.43f (Rigaku OD, 2015)'
_computing_data_collection 'CrysAlisPro 1.171.38.43f (Rigaku OD, 2015)'
_computing_data_reduction 'CrysAlisPro 1.171.38.43f (Rigaku OD, 2015)'
_computing_molecular_graphics 'Olex2 (Dolomanov et al., 2009)'
_computing_publication_material 'Olex2 (Dolomanov et al., 2009)'
_computing_structure_refinement 'ShelXL (Sheldrick, 2015)'
_computing_structure_solution 'ShelXT (Sheldrick, 2015)'
_diffrn_ambient_environment N~2~
_diffrn_ambient_temperature 99.99(10)
_diffrn_detector 'CCD plate'
_diffrn_detector_area_resol_mean 5.2684
_diffrn_detector_type AtlasS2
_diffrn_measured_fraction_theta_full 1.000
_diffrn_measured_fraction_theta_max 1.000
_diffrn_measurement_details
;
List of Runs (angles in degrees, time in seconds):

  # Type    Start    End  Width  t~exp~   \w     \q     \k     \f   Frames
--------------------------------------------------------------------------
  1  \w    -60.00  40.00   1.00    1.00    --   11.90 -57.00  60.00  100
  2  \w    -21.00  88.00   1.00    1.00    --   11.90  77.00 -30.00  109
  3  \w    -16.00  85.00   1.00    1.00    --   11.90  57.00-150.00  101
  4  \w     34.00  99.00   1.00    1.00    --   11.90-178.00  60.00   65
  5  \w    -16.00  31.00   1.00    1.00    --   11.90  57.00  90.00   47
  6  \w    -20.00  53.00   1.00    1.00    --   11.90 -99.00-120.00   73
;
_diffrn_measurement_device 'four-circle diffractometer'
_diffrn_measurement_device_type 'SuperNova, Dual, Cu at zero, AtlasS2'
_diffrn_measurement_method '\w scans'
_diffrn_orient_matrix_type 'CrysAlisPro convention (1999,Acta A55,543-557)'
_diffrn_orient_matrix_UB_11 -0.0749221000
_diffrn_orient_matrix_UB_12 -0.0254212000
_diffrn_orient_matrix_UB_13 -0.0452708000
_diffrn_orient_matrix_UB_21 -0.0471191000
_diffrn_orient_matrix_UB_22 -0.0040825000
_diffrn_orient_matrix_UB_23 0.0620225000
_diffrn_orient_matrix_UB_31 -0.0222639000
_diffrn_orient_matrix_UB_32 0.0796045000
_diffrn_orient_matrix_UB_33 -0.0017693000
_diffrn_radiation_monochromator mirror
_diffrn_radiation_probe x-ray
_diffrn_radiation_type MoK\a
_diffrn_radiation_wavelength 0.71073
_diffrn_reflns_av_R_equivalents 0.0239
_diffrn_reflns_av_unetI/netI 0.0260
_diffrn_reflns_Laue_measured_fraction_full 1.000
_diffrn_reflns_Laue_measured_fraction_max 1.000
_diffrn_reflns_limit_h_max 9
_diffrn_reflns_limit_h_min -9
_diffrn_reflns_limit_k_max 10
_diffrn_reflns_limit_k_min -10
_diffrn_reflns_limit_l_max 11
_diffrn_reflns_limit_l_min -11
_diffrn_reflns_number 6952
_diffrn_reflns_point_group_measured_fraction_full 1.000
_diffrn_reflns_point_group_measured_fraction_max 1.000
_diffrn_reflns_theta_full 24.998
_diffrn_reflns_theta_max 24.998
_diffrn_reflns_theta_min 2.205
_diffrn_source 'micro-focus sealed X-ray tube'
_diffrn_source_type 'SuperNova (Mo) X-ray Source'
_exptl_absorpt_coefficient_mu 0.109
_exptl_absorpt_correction_T_max 1.00000
_exptl_absorpt_correction_T_min 0.66162
_exptl_absorpt_correction_type multi-scan
_exptl_absorpt_process_details
;
CrysAlisPro 1.171.38.43f (Rigaku Oxford Diffraction, 2015)
Empirical absorption correction using spherical harmonics,
 implemented in SCALE3 ABSPACK scaling algorithm.
;
_exptl_crystal_colour colourless
_exptl_crystal_colour_primary colourless
_exptl_crystal_density_diffrn 1.422
_exptl_crystal_description block
_exptl_crystal_F_000 276
_exptl_crystal_size_max 0.13
_exptl_crystal_size_mid 0.12
_exptl_crystal_size_min 0.11
_refine_diff_density_max 0.222
_refine_diff_density_min -0.198
_refine_diff_density_rms 0.041
_refine_ls_extinction_method none
_refine_ls_goodness_of_fit_ref 1.048
_refine_ls_hydrogen_treatment constr
_refine_ls_matrix_type full
_refine_ls_number_parameters 174
_refine_ls_number_reflns 2162
_refine_ls_number_restraints 0
_refine_ls_restrained_S_all 1.048
_refine_ls_R_factor_all 0.0450
_refine_ls_R_factor_gt 0.0384
_refine_ls_shift/su_max 0.000
_refine_ls_shift/su_mean 0.000
_refine_ls_structure_factor_coef Fsqd
_refine_ls_weighting_details 'w=1/[\s^2^(Fo^2^)+(0.0492P)^2^+0.1980P] where P=(Fo^2^+2Fc^2^)/3'
_refine_ls_weighting_scheme calc
_refine_ls_wR_factor_gt 0.0978
_refine_ls_wR_factor_ref 0.1026
_reflns_Friedel_coverage 0.000
_reflns_number_gt 1870
_reflns_number_total 2162
_reflns_threshold_expression 'I > 2\s(I)'
_cod_data_source_file jo9b03157_si_002.cif
_cod_data_source_block 3_0711
_cod_database_code 4037948
_shelx_shelxl_version_number 2018/3
_shelx_space_group_comment
;
The symmetry employed for this shelxl refinement is uniquely defined
by the following loop, which should always be used as a source of
symmetry information in preference to the above space-group names.
They are only intended as comments.
;
_shelx_estimated_absorpt_t_max 0.988
_shelx_estimated_absorpt_t_min 0.986
_reflns_odcompleteness_completeness 100.00
_reflns_odcompleteness_iscentric 1
_reflns_odcompleteness_theta 26.32
_olex2_refinement_description
;
1. Fixed Uiso
 At 1.2 times of:
  All C(H) groups, All C(H,H) groups, All N(H) groups
 At 1.5 times of:
  All C(H,H,H) groups
2.a Secondary CH2 refined with riding coordinates:
 C9(H9A,H9B)
2.b Aromatic/amide H refined with riding coordinates:
 N3(H3), C6(H6), C4(H4), C2(H2), C3(H3A)
2.c Idealised Me refined as rotating group:
 C8(H8A,H8B,H8C), C12(H12A,H12B,H12C)
;
_olex2_submission_special_instructions 'No special instructions were received'
_oxdiff_exptl_absorpt_empirical_details
;
Empirical correction (ABSPACK) includes:
- Absorption correction using spherical harmonics
- Frame scaling
- Detector area scaling
;
_oxdiff_exptl_absorpt_empirical_full_max 1.973
_oxdiff_exptl_absorpt_empirical_full_min 0.624

loop_
_space_group_symop_operation_xyz
'x, y, z'
'-x, -y, -z'

loop_
_atom_site_label
_atom_site_type_symbol
_atom_site_fract_x
_atom_site_fract_y
_atom_site_fract_z
_atom_site_U_iso_or_equiv
_atom_site_adp_type
_atom_site_occupancy
_atom_site_site_symmetry_order
_atom_site_calc_flag
_atom_site_refinement_flags_posn
_atom_site_refinement_flags_adp
_atom_site_refinement_flags_occupancy
_atom_site_disorder_assembly
_atom_site_disorder_group
O3 O 0.77151(14) 0.69375(12) 0.15329(11) 0.0276(3) Uani 1 1 d . . . . .
O4 O 0.27660(15) 0.93472(13) 0.05719(12) 0.0328(3) Uani 1 1 d . . . . .
O2 O 0.70199(18) 0.29271(15) 0.65460(14) 0.0478(4) Uani 1 1 d . . . . .
N3 N 0.26277(18) 0.67390(16) -0.02519(14) 0.0303(3) Uani 1 1 d . . . . .
H3 H 0.315513 0.586889 -0.029435 0.036 Uiso 1 1 calc R . . . .
N2 N 0.61092(17) 0.67375(15) 0.07351(14) 0.0278(3) Uani 1 1 d . . . . .
O1 O 0.7427(2) 0.26614(15) 0.42834(16) 0.0578(4) Uani 1 1 d . . . . .
N1 N 0.72324(19) 0.34799(17) 0.54142(16) 0.0345(4) Uani 1 1 d . . . . .
C5 C 0.74230(19) 0.74466(17) 0.41226(16) 0.0235(4) Uani 1 1 d . . . . .
C10 C 0.5173(2) 0.78846(18) 0.11470(16) 0.0255(4) Uani 1 1 d . . . . .
C6 C 0.7425(2) 0.58213(18) 0.41340(17) 0.0253(4) Uani 1 1 d . . . . .
H6 H 0.754721 0.515811 0.328655 0.030 Uiso 1 1 calc R . . . .
C11 C 0.3406(2) 0.80451(18) 0.04600(16) 0.0266(4) Uani 1 1 d . . . . .
C9 C 0.6030(2) 0.90785(18) 0.22915(17) 0.0255(4) Uani 1 1 d . . . . .
H9A H 0.531484 0.930671 0.309515 0.031 Uiso 1 1 calc R . . . .
H9B H 0.633291 1.005107 0.190707 0.031 Uiso 1 1 calc R . . . .
C4 C 0.7242(2) 0.83979(19) 0.54202(18) 0.0284(4) Uani 1 1 d . . . . .
H4 H 0.723942 0.948703 0.542430 0.034 Uiso 1 1 calc R . . . .
C1 C 0.7242(2) 0.52059(18) 0.54298(17) 0.0270(4) Uani 1 1 d . . . . .
C7 C 0.7629(2) 0.82056(17) 0.27327(17) 0.0251(4) Uani 1 1 d . . . . .
C2 C 0.7058(2) 0.6136(2) 0.67216(17) 0.0307(4) Uani 1 1 d . . . . .
H2 H 0.693321 0.568896 0.757428 0.037 Uiso 1 1 calc R . . . .
C3 C 0.7065(2) 0.7752(2) 0.67042(18) 0.0329(4) Uani 1 1 d . . . . .
H3A H 0.695020 0.840878 0.755676 0.039 Uiso 1 1 calc R . . . .
C8 C 0.9298(2) 0.91915(19) 0.28070(19) 0.0329(4) Uani 1 1 d . . . . .
H8A H 1.025230 0.854360 0.299035 0.049 Uiso 1 1 calc GR . . . .
H8B H 0.929287 1.004326 0.357419 0.049 Uiso 1 1 calc GR . . . .
H8C H 0.940459 0.961104 0.190340 0.049 Uiso 1 1 calc GR . . . .
C12 C 0.0908(2) 0.6755(2) -0.09571(18) 0.0335(4) Uani 1 1 d . . . . .
H12A H 0.096116 0.724362 -0.183141 0.050 Uiso 1 1 calc GR . . . .
H12B H 0.018075 0.734000 -0.031913 0.050 Uiso 1 1 calc GR . . . .
H12C H 0.044611 0.569265 -0.118652 0.050 Uiso 1 1 calc GR . . . .

loop_
_atom_site_aniso_label
_atom_site_aniso_U_11
_atom_site_aniso_U_22
_atom_site_aniso_U_33
_atom_site_aniso_U_23
_atom_site_aniso_U_13
_atom_site_aniso_U_12
O3 0.0305(6) 0.0251(6) 0.0268(6) -0.0004(5) 0.0032(5) 0.0043(5)
O4 0.0404(7) 0.0266(6) 0.0312(6) 0.0018(5) 0.0009(5) 0.0065(5)
O2 0.0592(9) 0.0424(8) 0.0494(8) 0.0265(7) 0.0198(7) 0.0117(7)
N3 0.0344(8) 0.0262(7) 0.0290(7) -0.0019(6) -0.0010(6) 0.0052(6)
N2 0.0315(8) 0.0270(7) 0.0248(7) 0.0026(6) 0.0031(6) 0.0003(6)
O1 0.1037(13) 0.0242(7) 0.0481(8) 0.0040(6) 0.0210(8) 0.0092(7)
N1 0.0369(8) 0.0286(8) 0.0411(9) 0.0121(7) 0.0093(7) 0.0061(6)
C5 0.0208(8) 0.0224(8) 0.0265(8) 0.0009(6) -0.0007(6) 0.0009(6)
C10 0.0336(9) 0.0224(8) 0.0214(8) 0.0041(6) 0.0052(7) 0.0007(7)
C6 0.0266(8) 0.0243(8) 0.0244(8) -0.0005(6) 0.0021(6) 0.0033(6)
C11 0.0329(9) 0.0279(9) 0.0197(8) 0.0035(6) 0.0051(7) 0.0025(7)
C9 0.0303(9) 0.0212(8) 0.0253(8) 0.0040(6) 0.0018(7) 0.0018(6)
C4 0.0282(9) 0.0234(8) 0.0321(9) -0.0016(7) -0.0019(7) 0.0025(7)
C1 0.0251(8) 0.0247(8) 0.0319(9) 0.0057(7) 0.0013(7) 0.0038(6)
C7 0.0300(9) 0.0190(7) 0.0259(8) 0.0000(6) 0.0039(7) 0.0017(6)
C2 0.0302(9) 0.0388(10) 0.0243(8) 0.0077(7) 0.0012(7) 0.0054(7)
C3 0.0354(10) 0.0368(10) 0.0244(8) -0.0041(7) -0.0018(7) 0.0056(8)
C8 0.0314(9) 0.0270(9) 0.0406(10) 0.0043(7) 0.0059(8) -0.0005(7)
C12 0.0308(9) 0.0359(10) 0.0325(9) -0.0010(7) 0.0014(7) 0.0035(7)

loop_
_atom_type_symbol
_atom_type_description
_atom_type_scat_dispersion_real
_atom_type_scat_dispersion_imag
_atom_type_scat_source
C C 0.0033 0.0016 'International Tables Vol C Tables 4.2.6.8 and 6.1.1.4'
H H 0.0000 0.0000 'International Tables Vol C Tables 4.2.6.8 and 6.1.1.4'
N N 0.0061 0.0033 'International Tables Vol C Tables 4.2.6.8 and 6.1.1.4'
O O 0.0106 0.0060 'International Tables Vol C Tables 4.2.6.8 and 6.1.1.4'

loop_
_geom_angle_atom_site_label_1
_geom_angle_atom_site_label_2
_geom_angle_atom_site_label_3
_geom_angle
_geom_angle_site_symmetry_1
_geom_angle_site_symmetry_3
_geom_angle_publ_flag
N2 O3 C7 109.18(10) . . ?
C11 N3 C12 121.44(14) . . ?
C10 N2 O3 108.98(12) . . ?
O2 N1 C1 118.23(15) . . ?
O1 N1 O2 122.66(15) . . ?
O1 N1 C1 119.11(14) . . ?
C6 C5 C4 118.66(14) . . ?
C6 C5 C7 121.60(14) . . ?
C4 C5 C7 119.74(13) . . ?
N2 C10 C11 121.94(14) . . ?
N2 C10 C9 114.53(14) . . ?
C9 C10 C11 123.43(13) . . ?
C1 C6 C5 118.85(15) . . ?
O4 C11 N3 124.19(15) . . ?
O4 C11 C10 119.11(14) . . ?
N3 C11 C10 116.69(14) . . ?
C10 C9 C7 100.56(12) . . ?
C3 C4 C5 121.34(15) . . ?
C6 C1 N1 117.93(14) . . ?
C2 C1 N1 119.06(14) . . ?
C2 C1 C6 123.02(15) . . ?
O3 C7 C5 108.17(11) . . ?
O3 C7 C9 103.55(12) . . ?
O3 C7 C8 106.66(12) . . ?
C5 C7 C9 111.96(12) . . ?
C8 C7 C5 111.90(13) . . ?
C8 C7 C9 113.95(13) . . ?
C1 C2 C3 117.84(15) . . ?
C2 C3 C4 120.29(15) . . ?

loop_
_geom_bond_atom_site_label_1
_geom_bond_atom_site_label_2
_geom_bond_distance
_geom_bond_site_symmetry_2
_geom_bond_publ_flag
O3 N2 1.4069(17) . ?
O3 C7 1.4713(18) . ?
O4 C11 1.2309(19) . ?
O2 N1 1.2233(18) . ?
N3 C11 1.335(2) . ?
N3 C12 1.454(2) . ?
N2 C10 1.281(2) . ?
O1 N1 1.217(2) . ?
N1 C1 1.473(2) . ?
C5 C6 1.390(2) . ?
C5 C4 1.396(2) . ?
C5 C7 1.529(2) . ?
C10 C11 1.497(2) . ?
C10 C9 1.494(2) . ?
C6 C1 1.386(2) . ?
C9 C7 1.531(2) . ?
C4 C3 1.388(2) . ?
C1 C2 1.383(2) . ?
C7 C8 1.519(2) . ?
C2 C3 1.382(2) . ?
